data_2020385
loop_
_publ_author_name
'Ashraf, Zaman'
'Kim, Daeyoung'
'Seo, Sung-Yum'
'Kang, Sung Kwon'

_publ_section_title
;
 Synthesis and crystal structures of the potential tyrosinase inhibitors
 <i>N</i>-(4-acetylphenyl)-2-chloroacetamide and
 2-(4-acetylanilino)-2-oxoethyl cinnamate
;
_journal_coeditor_code CU3092
_journal_issue 2
_journal_name_full 'Acta Crystallographica Section C'
_journal_page_first 94
_journal_page_last 98
_journal_paper_doi 10.1107/S205322961502433X
_journal_volume 72
_journal_year 2016
_chemical_formula_iupac 'C10 H10 Cl N O2'
_chemical_formula_moiety 'C10 H10 Cl N O2'
_chemical_formula_sum 'C10 H10 Cl N O2'
_chemical_formula_weight 211.64
_chemical_name_systematic
;
<i>N</i>-(4-Acetylphenyl)-2-chloroacetamide
;
_space_group_crystal_system orthorhombic
_space_group_IT_number 19
_space_group_name_Hall 'P 2ac 2ab'
_space_group_name_H-M_alt 'P 21 21 21'
_symmetry_space_group_name_Hall 'P 2ac 2ab'
_symmetry_space_group_name_H-M 'P 21 21 21'
_atom_sites_solution_hydrogens mixed
_audit_creation_method SHELXL-2013
_cell_angle_alpha 90
_cell_angle_beta 90
_cell_angle_gamma 90
_cell_formula_units_Z 4
_cell_length_a 4.17130(10)
_cell_length_b 14.7792(4)
_cell_length_c 16.1755(4)
_cell_measurement_reflns_used 9297
_cell_measurement_temperature 296(2)
_cell_measurement_theta_max 27.90
_cell_measurement_theta_min 2.52
_cell_volume 997.19(4)
_computing_cell_refinement
;
SAINT (Bruker, 2012)
;
_computing_data_collection
;
SMART (Bruker, 2012)
;
_computing_data_reduction
;
SAINT (Bruker, 2012)
;
_computing_molecular_graphics
;
ORTEP-3 for Windows (Farrugia, 2012)
;
_computing_publication_material
;
publCIF (Westrip, 2010)
;
_computing_structure_refinement
;
SHELXL2013 (Sheldrick, 2015)
;
_computing_structure_solution
;
SHELXS97 (Sheldrick, 2008)
;
_diffrn_ambient_temperature 296(2)
_diffrn_measured_fraction_theta_full 1.000
_diffrn_measured_fraction_theta_max 0.996
_diffrn_measurement_device_type 'Bruker SMART CCD area-detector'
_diffrn_measurement_method '\f and \w scans'
_diffrn_radiation_type MoK\a
_diffrn_radiation_wavelength 0.71073
_diffrn_reflns_av_R_equivalents 0.0253
_diffrn_reflns_limit_h_max 5
_diffrn_reflns_limit_h_min -4
_diffrn_reflns_limit_k_max 19
_diffrn_reflns_limit_k_min -19
_diffrn_reflns_limit_l_max 21
_diffrn_reflns_limit_l_min -21
_diffrn_reflns_number 21908
_diffrn_reflns_theta_full 25.242
_diffrn_reflns_theta_max 28.349
_diffrn_reflns_theta_min 1.866
_exptl_absorpt_coefficient_mu 0.355
_exptl_absorpt_correction_T_max 0.905
_exptl_absorpt_correction_T_min 0.890
_exptl_absorpt_correction_type multi-scan
_exptl_absorpt_process_details
;
(SADABS; Bruker, 2012)
;
_exptl_crystal_colour colourless
_exptl_crystal_density_diffrn 1.410
_exptl_crystal_description block
_exptl_crystal_F_000 440
_exptl_crystal_size_max 0.29
_exptl_crystal_size_mid 0.27
_exptl_crystal_size_min 0.25
_refine_diff_density_max 0.336
_refine_diff_density_min -0.209
_refine_ls_abs_structure_details
;
Flack <i>x</i> determined using 819 quotients [(I+)-(I-)]/[(I+)+(I-)]
(Parsons & Flack, 2004)
;
_refine_ls_abs_structure_Flack 0.033(14)
_refine_ls_extinction_method none
_refine_ls_goodness_of_fit_ref 1.051
_refine_ls_hydrogen_treatment mixed
_refine_ls_matrix_type full
_refine_ls_number_parameters 132
_refine_ls_number_reflns 2489
_refine_ls_number_restraints 0
_refine_ls_restrained_S_all 1.051
_refine_ls_R_factor_all 0.0457
_refine_ls_R_factor_gt 0.0380
_refine_ls_shift/su_max 0.000
_refine_ls_shift/su_mean 0.000
_refine_ls_structure_factor_coef Fsqd
_refine_ls_weighting_details 'w=1/[\s^2^(Fo^2^)+(0.0511P)^2^+0.2203P] where P=(Fo^2^+2Fc^2^)/3'
_refine_ls_weighting_scheme calc
_refine_ls_wR_factor_gt 0.1000
_refine_ls_wR_factor_ref 0.1060
_reflns_number_gt 2189
_reflns_number_total 2489
_reflns_threshold_expression 'I > 2\s(I)'
_cod_data_source_file cu3092sup1.cif
_cod_data_source_block I
_cod_depositor_comments 'Adding full bibliography for 2020385--2020386.cif.'
_cod_database_code 2020385
_cod_database_fobs_code 2020385
_shelx_space_group_comment
;
The symmetry employed for this shelxl refinement is uniquely defined
by the following loop, which should always be used as a source of
symmetry information in preference to the above space-group names.
They are only intended as comments.
;
_shelxl_version_number .2013

loop_
_space_group_symop_operation_xyz
'x, y, z'
'-x+1/2, -y, z+1/2'
'-x, y+1/2, -z+1/2'
'x+1/2, -y+1/2, -z'

loop_
_atom_site_type_symbol
_atom_site_label
_atom_site_fract_x
_atom_site_fract_y
_atom_site_fract_z
_atom_site_U_iso_or_equiv
_atom_site_adp_type
_atom_site_calc_flag
_atom_site_occupancy
O O1 0.3090(7) 0.91692(14) 0.79553(12) 0.0734(7) Uani d 1
C C2 0.0351(7) 0.97312(17) 0.67865(17) 0.0565(6) Uani d 1
H H2A 0.0171 1.0268 0.7117 0.085 Uiso calc 1
H H2B -0.1749 0.9531 0.6626 0.085 Uiso calc 1
H H2C 0.1594 0.9860 0.6301 0.085 Uiso calc 1
C C3 0.1961(7) 0.90065(16) 0.72759(14) 0.0485(6) Uani d 1
C C4 0.2230(6) 0.80791(16) 0.69210(13) 0.0430(5) Uani d 1
C C5 0.3856(7) 0.74153(17) 0.73672(14) 0.0513(6) Uani d 1
H H5 0.4769 0.7560 0.7875 0.062 Uiso calc 1
C C6 0.4122(7) 0.65528(16) 0.70661(14) 0.0504(6) Uani d 1
H H6 0.5211 0.6118 0.7372 0.061 Uiso calc 1
C C7 0.2774(6) 0.63189(15) 0.63035(13) 0.0424(5) Uani d 1
C C8 0.1178(7) 0.69802(16) 0.58504(13) 0.0478(5) Uani d 1
H H8 0.0278 0.6838 0.5341 0.057 Uiso calc 1
C C9 0.0933(7) 0.78470(17) 0.61582(13) 0.0471(5) Uani d 1
H H9 -0.0123 0.8286 0.5849 0.056 Uiso calc 1
N N10 0.3136(6) 0.54170(14) 0.60441(12) 0.0480(5) Uani d 1
H H10 0.413(8) 0.509(2) 0.6343(19) 0.055(8) Uiso d 1
C C11 0.1741(7) 0.50007(17) 0.53897(15) 0.0492(6) Uani d 1
O O12 -0.0027(7) 0.53651(14) 0.49073(13) 0.0762(7) Uani d 1
C C13 0.2641(9) 0.40081(19) 0.53398(18) 0.0658(8) Uani d 1
H H13A 0.1811 0.3697 0.5823 0.079 Uiso calc 1
H H13B 0.4958 0.3953 0.5347 0.079 Uiso calc 1
Cl Cl14 0.1160(3) 0.34854(5) 0.44531(5) 0.0852(3) Uani d 1

loop_
_atom_site_aniso_label
_atom_site_aniso_U_11
_atom_site_aniso_U_22
_atom_site_aniso_U_33
_atom_site_aniso_U_12
_atom_site_aniso_U_13
_atom_site_aniso_U_23
O1 0.1087(19) 0.0584(11) 0.0532(10) -0.0123(12) -0.0182(12) -0.0073(8)
C2 0.0608(15) 0.0526(14) 0.0562(14) 0.0048(12) 0.0062(13) -0.0048(11)
C3 0.0543(15) 0.0503(13) 0.0409(11) -0.0112(11) 0.0045(11) -0.0002(9)
C4 0.0462(12) 0.0465(11) 0.0363(10) -0.0088(10) 0.0019(9) 0.0030(8)
C5 0.0652(16) 0.0517(12) 0.0369(10) -0.0127(13) -0.0107(11) 0.0053(9)
C6 0.0617(16) 0.0470(12) 0.0427(11) -0.0057(12) -0.0137(11) 0.0106(9)
C7 0.0470(12) 0.0446(11) 0.0356(10) -0.0059(10) 0.0016(9) 0.0047(8)
C8 0.0556(14) 0.0543(13) 0.0335(10) 0.0006(12) -0.0064(10) 0.0010(9)
C9 0.0541(14) 0.0494(12) 0.0377(10) 0.0010(11) -0.0035(10) 0.0051(9)
N10 0.0590(13) 0.0461(10) 0.0389(9) 0.0017(10) -0.0075(9) 0.0031(8)
C11 0.0542(15) 0.0525(12) 0.0409(11) 0.0015(11) 0.0003(11) -0.0023(9)
O12 0.0970(18) 0.0670(12) 0.0647(12) 0.0196(12) -0.0374(12) -0.0151(10)
C13 0.080(2) 0.0589(16) 0.0586(15) 0.0105(15) -0.0172(15) -0.0145(12)
Cl14 0.1245(8) 0.0599(4) 0.0713(5) -0.0088(5) -0.0269(5) -0.0142(3)

loop_
_atom_type_symbol
_atom_type_description
_atom_type_scat_dispersion_real
_atom_type_scat_dispersion_imag
_atom_type_scat_source
C C 0.0033 0.0016 'International Tables Vol C Tables 4.2.6.8 and 6.1.1.4'
H H 0.0000 0.0000 'International Tables Vol C Tables 4.2.6.8 and 6.1.1.4'
N N 0.0061 0.0033 'International Tables Vol C Tables 4.2.6.8 and 6.1.1.4'
O O 0.0106 0.0060 'International Tables Vol C Tables 4.2.6.8 and 6.1.1.4'
Cl Cl 0.1484 0.1585 'International Tables Vol C Tables 4.2.6.8 and 6.1.1.4'

loop_
_geom_angle_atom_site_label_1
_geom_angle_atom_site_label_2
_geom_angle_atom_site_label_3
_geom_angle
_geom_angle_publ_flag
C3 C2 H2A 109.5 ?
C3 C2 H2B 109.5 ?
H2A C2 H2B 109.5 ?
C3 C2 H2C 109.5 ?
H2A C2 H2C 109.5 ?
H2B C2 H2C 109.5 ?
O1 C3 C4 120.0(2) ?
O1 C3 C2 120.7(2) ?
C4 C3 C2 119.3(2) y
C9 C4 C5 118.4(2) ?
C9 C4 C3 122.6(2) ?
C5 C4 C3 119.0(2) ?
C6 C5 C4 120.7(2) ?
C6 C5 H5 119.7 ?
C4 C5 H5 119.7 ?
C5 C6 C7 120.7(2) ?
C5 C6 H6 119.6 ?
C7 C6 H6 119.6 ?
C8 C7 C6 118.9(2) ?
C8 C7 N10 124.1(2) ?
C6 C7 N10 117.0(2) ?
C9 C8 C7 119.9(2) ?
C9 C8 H8 120.1 ?
C7 C8 H8 120.1 ?
C8 C9 C4 121.4(2) ?
C8 C9 H9 119.3 ?
C4 C9 H9 119.3 ?
C11 N10 C7 128.1(2) ?
C11 N10 H10 115(2) ?
C7 N10 H10 117(2) ?
O12 C11 N10 124.6(2) ?
O12 C11 C13 123.4(2) ?
N10 C11 C13 112.0(2) y
C11 C13 Cl14 112.6(2) ?
C11 C13 H13A 109.1 ?
Cl14 C13 H13A 109.1 ?
C11 C13 H13B 109.1 ?
Cl14 C13 H13B 109.1 ?
H13A C13 H13B 107.8 ?

loop_
_geom_bond_atom_site_label_1
_geom_bond_atom_site_label_2
_geom_bond_distance
_geom_bond_publ_flag
O1 C3 1.219(3) y
C2 C3 1.492(4) ?
C2 H2A 0.9600 ?
C2 H2B 0.9600 ?
C2 H2C 0.9600 ?
C3 C4 1.490(3) ?
C4 C9 1.390(3) ?
C4 C5 1.394(3) ?
C5 C6 1.369(4) ?
C5 H5 0.9300 ?
C6 C7 1.399(3) ?
C6 H6 0.9300 ?
C7 C8 1.391(3) ?
C7 N10 1.405(3) ?
C8 C9 1.378(3) ?
C8 H8 0.9300 ?
C9 H9 0.9300 ?
N10 C11 1.356(3) ?
N10 H10 0.80(3) ?
C11 O12 1.201(3) y
C11 C13 1.516(4) ?
C13 Cl14 1.742(3) ?
C13 H13A 0.9700 ?
C13 H13B 0.9700 ?

loop_
_geom_hbond_atom_site_label_D
_geom_hbond_atom_site_label_H
_geom_hbond_atom_site_label_A
_geom_hbond_site_symmetry_A
_geom_hbond_distance_DH
_geom_hbond_distance_HA
_geom_hbond_distance_DA
_geom_hbond_angle_DHA
C2 H2C O12 4_566 0.96 2.43 3.353(3) 161
C8 H8 O12 . 0.93 2.29 2.877(3) 121
N10 H10 O1 3_646 0.80(3) 2.11(3) 2.915(3) 176(3)
C8 H8 Cg1 4_466 0.93 3.650 4.434(3) 144
